data_4072820
loop_
_publ_author_name
'Cobley, Christopher J.'
'Froese, Robert D. J.'
'Klosin, Jerzy'
'Qin, Cheng'
'Whiteker, Gregory T.'
'Abboud, Khalil A.'

_publ_section_title
;
 Effect of the Dihedral Angle of Biaryl-Bridged Bisphosphite Ligands on
 Enantioselectivity and Regioselectivity of Asymmetric Hydroformylation
;
_journal_issue 12
_journal_name_full Organometallics
_journal_page_first 2986
_journal_paper_doi 10.1021/om061065z
_journal_volume 26
_journal_year 2007
_chemical_formula_moiety 'C73 H91 O8 P2 Rh, 2(C3 H6 O)'
_chemical_formula_sum 'C79 H103 O10 P2 Rh'
_chemical_formula_weight 1377.46
_chemical_name_systematic
; 
 ? 
;
_space_group_IT_number 18
_symmetry_cell_setting orthorhombic
_symmetry_space_group_name_Hall 'P 2 2ab'
_symmetry_space_group_name_H-M 'P 21 21 2'
_atom_sites_solution_hydrogens geom
_atom_sites_solution_primary direct
_atom_sites_solution_secondary difmap
_audit_creation_method SHELXL-97
_cell_angle_alpha 90.00
_cell_angle_beta 90.00
_cell_angle_gamma 90.00
_cell_formula_units_Z 4
_cell_length_a 17.472(1)
_cell_length_b 25.208(2)
_cell_length_c 16.684(1)
_cell_measurement_reflns_used 203
_cell_measurement_temperature 173(2)
_cell_measurement_theta_max 28.0
_cell_measurement_theta_min 2.0
_cell_volume 7348.2(8)
_computing_cell_refinement 'Bruker SMART & SAINT (Bruker 1998)'
_computing_data_collection 'Bruker SMART (Bruker 1998)'
_computing_data_reduction 'Bruker SHELXTL v6.14 (Bruker 2000)'
_computing_molecular_graphics 'Bruker SHELXTL v6.14'
_computing_publication_material 'Bruker SHELXTL v6.14'
_computing_structure_refinement 'Bruker SHELXTL v6.14'
_computing_structure_solution 'Bruker SHELXTL v6.14'
_diffrn_ambient_temperature 173(2)
_diffrn_measured_fraction_theta_full 0.994
_diffrn_measured_fraction_theta_max 0.994
_diffrn_measurement_device_type 'SMART CCD area detector'
_diffrn_measurement_method '\w scans'
_diffrn_radiation_monochromator graphite
_diffrn_radiation_source 'fine-focus sealed tube'
_diffrn_radiation_type MoK\a
_diffrn_radiation_wavelength 0.71073
_diffrn_reflns_av_R_equivalents 0.0530
_diffrn_reflns_av_sigmaI/netI 0.0857
_diffrn_reflns_limit_h_max 18
_diffrn_reflns_limit_h_min -22
_diffrn_reflns_limit_k_max 32
_diffrn_reflns_limit_k_min -32
_diffrn_reflns_limit_l_max 14
_diffrn_reflns_limit_l_min -21
_diffrn_reflns_number 46482
_diffrn_reflns_theta_full 27.50
_diffrn_reflns_theta_max 27.50
_diffrn_reflns_theta_min 1.87
_diffrn_standards_decay_% '< 1'
_diffrn_standards_number 0
_exptl_absorpt_coefficient_mu 0.332
_exptl_absorpt_correction_T_max 0.9818
_exptl_absorpt_correction_T_min 0.9267
_exptl_absorpt_correction_type integration
_exptl_absorpt_process_details 'based on measured indexed crystal faces, Bruker SHELXTL  v6.12 (Bruker 1998)'
_exptl_crystal_colour yellow
_exptl_crystal_density_diffrn 1.245
_exptl_crystal_density_meas 0
_exptl_crystal_density_method 'not measured'
_exptl_crystal_description plates
_exptl_crystal_F_000 2928
_exptl_crystal_size_max 0.19
_exptl_crystal_size_mid 0.15
_exptl_crystal_size_min 0.06
_refine_diff_density_max 0.514
_refine_diff_density_min -0.697
_refine_diff_density_rms 0.059
_refine_ls_abs_structure_details 'Flack H D (1983), Acta Cryst. A39, 876-881'
_refine_ls_abs_structure_Flack -0.005(18)
_refine_ls_extinction_method none
_refine_ls_goodness_of_fit_ref 0.899
_refine_ls_hydrogen_treatment mixed
_refine_ls_matrix_type full
_refine_ls_number_parameters 751
_refine_ls_number_reflns 16699
_refine_ls_number_restraints 0
_refine_ls_restrained_S_all 0.899
_refine_ls_R_factor_all 0.0662
_refine_ls_R_factor_gt 0.0418
_refine_ls_shift/su_max 0.002
_refine_ls_shift/su_mean 0.000
_refine_ls_structure_factor_coef Fsqd
_refine_ls_weighting_details 'calc w=1/[\s^2^(Fo^2^)+(0.0502P)^2^] where P=(Fo^2^+2Fc^2^)/3'
_refine_ls_weighting_scheme calc
_refine_ls_wR_factor_gt 0.0913
_refine_ls_wR_factor_ref 0.0960
_reflns_number_gt 11592
_reflns_number_total 16699
_reflns_threshold_expression I>2\s(I)
_cod_data_source_file om061065zsi20061120_040019.cif
_cod_data_source_block '[(S,R,S)-2]Rh(acac)'
_cod_depositor_comments
;
The following automatic conversions were performed:

'_symmetry_cell_setting' value 'Orthorhombic' changed to
'orthorhombic' according to
/home/saulius/struct/CIF-dictionaries/cif_core.dic dictionary named
'cif_core.dic' version 2.4.1 from 2010-06-29.

Automatic conversion script
Id: cif_fix_values 1715 2011-07-08 13:25:40Z adriana 
;
_cod_original_cell_volume 7348.1(7)
_cod_original_sg_symbol_H-M P2(1)2(1)2
_cod_database_code 4072820

loop_
_symmetry_equiv_pos_as_xyz
'x, y, z'
'-x, -y, z'
'-x+1/2, y+1/2, -z'
'x+1/2, -y+1/2, -z'

loop_
_atom_site_label
_atom_site_type_symbol
_atom_site_fract_x
_atom_site_fract_y
_atom_site_fract_z
_atom_site_U_iso_or_equiv
_atom_site_adp_type
_atom_site_occupancy
_atom_site_symmetry_multiplicity
_atom_site_calc_flag
_atom_site_refinement_flags
_atom_site_disorder_assembly
_atom_site_disorder_group
Rh Rh 0.900430(15) 0.656174(10) 0.264949(15) 0.03156(7) Uani 1 1 d . . .
P1 P 0.81411(4) 0.66165(3) 0.17295(5) 0.02658(18) Uani 1 1 d . . .
P2 P 0.97029(4) 0.72411(3) 0.23605(6) 0.02961(18) Uani 1 1 d . . .
O1 O 0.95193(12) 0.77275(8) 0.17651(13) 0.0315(5) Uani 1 1 d . . .
O2 O 1.05572(12) 0.71113(9) 0.20205(13) 0.0337(5) Uani 1 1 d . . .
O3 O 0.98583(12) 0.75565(8) 0.31783(13) 0.0317(5) Uani 1 1 d . . .
O4 O 0.80698(11) 0.70752(8) 0.10668(13) 0.0275(5) Uani 1 1 d . B .
O5 O 0.72520(11) 0.66070(8) 0.20188(12) 0.0296(5) Uani 1 1 d . . .
O6 O 0.82013(11) 0.61028(8) 0.11550(13) 0.0271(5) Uani 1 1 d . . .
O7 O 0.84615(13) 0.58677(9) 0.29880(14) 0.0393(6) Uani 1 1 d . . .
O8 O 0.97941(14) 0.64452(9) 0.35460(15) 0.0432(6) Uani 1 1 d . . .
C1 C 1.11317(17) 0.68955(12) 0.25050(18) 0.0312(8) Uani 1 1 d . . .
C2 C 1.14302(18) 0.63930(12) 0.2320(2) 0.0333(7) Uani 1 1 d . . .
C3 C 1.19840(19) 0.62126(14) 0.2860(2) 0.0379(9) Uani 1 1 d . . .
H3A H 1.2223 0.5882 0.2753 0.045 Uiso 1 1 calc R . .
C4 C 1.22069(18) 0.64891(14) 0.3546(2) 0.0352(8) Uani 1 1 d . . .
C5 C 1.19153(18) 0.69960(13) 0.3677(2) 0.0323(8) Uani 1 1 d . . .
C6 C 1.13990(18) 0.72147(13) 0.3119(2) 0.0301(7) Uani 1 1 d . . .
C7 C 1.11887(18) 0.77922(12) 0.31757(19) 0.0302(7) Uani 1 1 d . . .
C8 C 1.17618(19) 0.81884(14) 0.3193(2) 0.0340(8) Uani 1 1 d . . .
C9 C 1.1549(2) 0.87065(14) 0.3354(2) 0.0352(9) Uani 1 1 d . . .
C10 C 1.0795(2) 0.88337(14) 0.3506(2) 0.0385(9) Uani 1 1 d . . .
H10A H 1.0676 0.9188 0.3654 0.046 Uiso 1 1 calc R . .
C11 C 1.01965(18) 0.84670(14) 0.34523(18) 0.0328(7) Uani 1 1 d . A .
C12 C 1.04248(18) 0.79518(13) 0.32541(19) 0.0291(7) Uani 1 1 d . . .
C13 C 1.11898(19) 0.60430(14) 0.1607(2) 0.0405(9) Uani 1 1 d . . .
C14 C 1.1141(2) 0.63609(16) 0.0818(2) 0.0533(11) Uani 1 1 d . . .
H14A H 1.1636 0.6529 0.0709 0.080 Uiso 1 1 calc R . .
H14B H 1.0745 0.6635 0.0867 0.080 Uiso 1 1 calc R . .
H14C H 1.1010 0.6121 0.0377 0.080 Uiso 1 1 calc R . .
C15 C 1.0418(2) 0.57742(15) 0.1774(2) 0.0491(10) Uani 1 1 d . . .
H15A H 1.0452 0.5571 0.2274 0.074 Uiso 1 1 calc R . .
H15B H 1.0292 0.5535 0.1331 0.074 Uiso 1 1 calc R . .
H15C H 1.0019 0.6045 0.1825 0.074 Uiso 1 1 calc R . .
C16 C 1.1777(2) 0.56066(18) 0.1451(3) 0.0659(14) Uani 1 1 d . . .
H16A H 1.1834 0.5388 0.1933 0.099 Uiso 1 1 calc R . .
H16B H 1.2271 0.5767 0.1315 0.099 Uiso 1 1 calc R . .
H16C H 1.1603 0.5384 0.1005 0.099 Uiso 1 1 calc R . .
C17 C 1.2763(2) 0.62335(15) 0.4118(2) 0.0474(10) Uani 1 1 d . . .
H17A H 1.2896 0.5879 0.3923 0.071 Uiso 1 1 calc R . .
H17B H 1.2527 0.6205 0.4649 0.071 Uiso 1 1 calc R . .
H17C H 1.3227 0.6451 0.4154 0.071 Uiso 1 1 calc R . .
C18 C 1.2131(2) 0.72789(14) 0.4445(2) 0.0415(9) Uani 1 1 d . . .
H18A H 1.1890 0.7630 0.4455 0.062 Uiso 1 1 calc R . .
H18B H 1.2688 0.7319 0.4471 0.062 Uiso 1 1 calc R . .
H18C H 1.1954 0.7071 0.4905 0.062 Uiso 1 1 calc R . .
C19 C 1.25857(19) 0.80617(16) 0.3005(3) 0.0549(11) Uani 1 1 d . . .
H19A H 1.2894 0.8385 0.3051 0.082 Uiso 1 1 calc R . .
H19B H 1.2623 0.7922 0.2458 0.082 Uiso 1 1 calc R . .
H19C H 1.2775 0.7796 0.3385 0.082 Uiso 1 1 calc R . .
C20 C 1.2152(2) 0.91497(15) 0.3393(3) 0.0534(11) Uani 1 1 d . . .
H20A H 1.2659 0.9001 0.3277 0.080 Uiso 1 1 calc R . .
H20B H 1.2153 0.9307 0.3930 0.080 Uiso 1 1 calc R . .
H20C H 1.2029 0.9424 0.2996 0.080 Uiso 1 1 calc R . .
C21 C 0.9362(2) 0.86434(15) 0.3634(2) 0.0431(9) Uani 1 1 d . . .
C22 C 0.8886(10) 0.8251(7) 0.4074(12) 0.196(8) Uiso 0.623(11) 1 d P A 1
H22A H 0.8767 0.8388 0.4609 0.294 Uiso 0.623(11) 1 calc PR A 1
H22B H 0.9167 0.7916 0.4123 0.294 Uiso 0.623(11) 1 calc PR A 1
H22C H 0.8409 0.8190 0.3779 0.294 Uiso 0.623(11) 1 calc PR A 1
C23 C 0.9318(4) 0.9199(3) 0.3965(6) 0.057(2) Uiso 0.623(11) 1 d P A 1
H23A H 0.9521 0.9449 0.3569 0.085 Uiso 0.623(11) 1 calc PR A 1
H23B H 0.9620 0.9222 0.4458 0.085 Uiso 0.623(11) 1 calc PR A 1
H23C H 0.8783 0.9287 0.4082 0.085 Uiso 0.623(11) 1 calc PR A 1
C24 C 0.8839(3) 0.8582(3) 0.2916(3) 0.044(2) Uiso 0.623(11) 1 d P A 1
H24A H 0.8996 0.8831 0.2495 0.065 Uiso 0.623(11) 1 calc PR A 1
H24B H 0.8311 0.8658 0.3076 0.065 Uiso 0.623(11) 1 calc PR A 1
H24C H 0.8873 0.8218 0.2712 0.065 Uiso 0.623(11) 1 calc PR A 1
C22' C 0.9072(5) 0.8245(3) 0.4338(5) 0.018(2) Uiso 0.377(11) 1 d P A 2
H22D H 0.9440 0.8248 0.4781 0.027 Uiso 0.377(11) 1 calc PR A 2
H22E H 0.9030 0.7884 0.4123 0.027 Uiso 0.377(11) 1 calc PR A 2
H22F H 0.8570 0.8362 0.4533 0.027 Uiso 0.377(11) 1 calc PR A 2
C23' C 0.9316(7) 0.9054(5) 0.4288(9) 0.055(4) Uiso 0.377(11) 1 d P A 2
H23D H 0.9493 0.9397 0.4081 0.083 Uiso 0.377(11) 1 calc PR A 2
H23E H 0.9639 0.8946 0.4739 0.083 Uiso 0.377(11) 1 calc PR A 2
H23F H 0.8784 0.9087 0.4470 0.083 Uiso 0.377(11) 1 calc PR A 2
C24' C 0.9113(10) 0.8934(8) 0.2816(10) 0.114(7) Uiso 0.377(11) 1 d P A 2
H24D H 0.9505 0.9194 0.2665 0.170 Uiso 0.377(11) 1 calc PR A 2
H24E H 0.8623 0.9116 0.2896 0.170 Uiso 0.377(11) 1 calc PR A 2
H24F H 0.9060 0.8670 0.2388 0.170 Uiso 0.377(11) 1 calc PR A 2
C25 C 0.96356(18) 0.77613(12) 0.09339(19) 0.0263(7) Uani 1 1 d . B .
C26 C 1.03536(19) 0.77151(13) 0.0603(2) 0.0361(8) Uani 1 1 d . . .
H26A H 1.0788 0.7649 0.0931 0.043 Uiso 1 1 calc R . .
C27 C 1.0428(2) 0.77673(13) -0.0220(2) 0.0405(9) Uani 1 1 d . . .
H27A H 1.0922 0.7741 -0.0455 0.049 Uiso 1 1 calc R . .
C28 C 0.9799(2) 0.78578(13) -0.0713(2) 0.0357(8) Uani 1 1 d . B .
C29 C 0.9915(2) 0.78985(16) -0.1614(2) 0.0482(10) Uani 1 1 d . . .
H29A H 1.0399 0.8088 -0.1727 0.072 Uiso 0.419(11) 1 calc PR B 3
H29B H 0.9952 0.7538 -0.1847 0.072 Uiso 0.419(11) 1 calc PR B 3
H29C H 1.0282 0.7622 -0.1784 0.072 Uiso 0.581(11) 1 d PR B 4
H29D H 1.0142 0.8248 -0.1743 0.072 Uiso 0.581(11) 1 d PR B 4
C30 C 0.9256(5) 0.8192(5) -0.1996(6) 0.048(3) Uiso 0.419(11) 1 d P B 3
H30A H 0.9303 0.8178 -0.2587 0.058 Uiso 0.419(11) 1 calc PR B 3
H30B H 0.9262 0.8568 -0.1827 0.058 Uiso 0.419(11) 1 calc PR B 3
C31 C 0.8501(6) 0.7926(5) -0.1729(6) 0.043(3) Uiso 0.419(11) 1 d P B 3
H31A H 0.8068 0.8075 -0.2038 0.051 Uiso 0.419(11) 1 calc PR B 3
H31B H 0.8526 0.7540 -0.1837 0.051 Uiso 0.419(11) 1 calc PR B 3
C30' C 0.9152(4) 0.7829(3) -0.2100(4) 0.046(2) Uiso 0.581(11) 1 d P B 4
H30C H 0.9238 0.7922 -0.2669 0.056 Uiso 0.581(11) 1 calc PR B 4
H30D H 0.8981 0.7455 -0.2074 0.056 Uiso 0.581(11) 1 calc PR B 4
C31' C 0.8558(4) 0.8180(4) -0.1752(4) 0.044(2) Uiso 0.581(11) 1 d P B 4
H31C H 0.8086 0.8158 -0.2080 0.053 Uiso 0.581(11) 1 calc PR B 4
H31D H 0.8740 0.8552 -0.1761 0.053 Uiso 0.581(11) 1 calc PR B 4
C32 C 0.83752(19) 0.80145(14) -0.0875(2) 0.0351(8) Uani 1 1 d . . .
H32A H 0.7963 0.7775 -0.0690 0.053 Uiso 0.419(11) 1 calc PR B 3
H32B H 0.8196 0.8384 -0.0797 0.053 Uiso 0.419(11) 1 calc PR B 3
H32C H 0.8058 0.8294 -0.0624 0.053 Uiso 0.581(11) 1 d PR B 4
H32D H 0.8068 0.7685 -0.0887 0.053 Uiso 0.581(11) 1 d PR B 4
C33 C 0.90708(19) 0.79256(11) -0.03620(18) 0.0292(7) Uani 1 1 d . B .
C34 C 0.90047(19) 0.78857(11) 0.04723(18) 0.0272(7) Uani 1 1 d . . .
C35 C 0.82508(17) 0.80037(12) 0.08799(19) 0.0271(7) Uani 1 1 d . B .
C36 C 0.80153(17) 0.85333(11) 0.09783(19) 0.0281(7) Uani 1 1 d . . .
C37 C 0.8540(2) 0.89823(12) 0.0707(2) 0.0352(8) Uani 1 1 d . B .
H37A H 0.8685 0.8935 0.0138 0.053 Uiso 0.154(12) 1 calc PR C 5
H37B H 0.9012 0.8989 0.1036 0.053 Uiso 0.154(12) 1 calc PR C 5
H37C H 0.9071 0.8892 0.0861 0.053 Uiso 0.846(12) 1 d PR C 6
H37D H 0.8523 0.9009 0.0115 0.053 Uiso 0.846(12) 1 d PR C 6
C38 C 0.8069(14) 0.9522(7) 0.0821(14) 0.018(6) Uiso 0.154(12) 1 d P B 5
H38A H 0.8452 0.9810 0.0864 0.022 Uiso 0.154(12) 1 calc PR C 5
H38D H 0.7787 0.9582 0.0314 0.022 Uiso 0.154(12) 1 calc PR C 5
C39 C 0.7556(13) 0.9599(9) 0.1428(19) 0.035(8) Uiso 0.154(12) 1 d P B 5
H39A H 0.7305 0.9948 0.1361 0.042 Uiso 0.154(12) 1 calc PR C 5
H39D H 0.7828 0.9599 0.1949 0.042 Uiso 0.154(12) 1 calc PR C 5
C38' C 0.8333(3) 0.95125(18) 0.1041(3) 0.0417(14) Uiso 0.846(12) 1 d P B 6
H38B H 0.8630 0.9793 0.0765 0.050 Uiso 0.846(12) 1 calc PR C 6
H38C H 0.8460 0.9525 0.1619 0.050 Uiso 0.846(12) 1 calc PR C 6
C39' C 0.7469(3) 0.96118(19) 0.0923(4) 0.0511(17) Uiso 0.846(12) 1 d P B 6
H39B H 0.7338 0.9977 0.1094 0.061 Uiso 0.846(12) 1 calc PR C 6
H39C H 0.7334 0.9574 0.0349 0.061 Uiso 0.846(12) 1 calc PR C 6
C40 C 0.7014(2) 0.92062(13) 0.1425(3) 0.0511(11) Uani 1 1 d . . .
H40A H 0.6643 0.9284 0.0992 0.077 Uiso 0.154(12) 1 calc PR B 5
H40B H 0.6732 0.9222 0.1939 0.077 Uiso 0.154(12) 1 calc PR C 5
H40C H 0.7068 0.9308 0.1995 0.077 Uiso 0.846(12) 1 d PR C 6
H40D H 0.6464 0.9221 0.1285 0.077 Uiso 0.846(12) 1 d PR C 6
C41 C 0.7307(2) 0.86426(13) 0.1311(2) 0.0347(8) Uani 1 1 d . B .
C42 C 0.6846(2) 0.82205(13) 0.1561(2) 0.0421(9) Uani 1 1 d . . .
H42A H 0.6356 0.8292 0.1783 0.051 Uiso 1 1 calc R B .
C43 C 0.70903(19) 0.77021(13) 0.1493(2) 0.0340(8) Uani 1 1 d . B .
H43A H 0.6770 0.7420 0.1665 0.041 Uiso 1 1 calc R . .
C44 C 0.77997(17) 0.75975(11) 0.1176(2) 0.0265(7) Uani 1 1 d . . .
C45 C 0.68609(17) 0.61390(11) 0.2247(2) 0.0264(7) Uani 1 1 d . . .
C46 C 0.66079(19) 0.60740(13) 0.3032(2) 0.0337(8) Uani 1 1 d . D .
C47 C 0.62763(19) 0.55793(14) 0.3178(2) 0.0366(8) Uani 1 1 d . . .
H47A H 0.6089 0.5512 0.3703 0.044 Uiso 1 1 calc R . .
C48 C 0.62009(17) 0.51848(12) 0.2621(2) 0.0326(7) Uani 1 1 d . . .
C49 C 0.64169(17) 0.52800(12) 0.18280(19) 0.0264(7) Uani 1 1 d . . .
C50 C 0.67279(17) 0.57741(12) 0.16365(19) 0.0261(7) Uani 1 1 d . . .
C51 C 0.69013(18) 0.59098(11) 0.07779(18) 0.0233(7) Uani 1 1 d . . .
C52 C 0.63344(17) 0.59062(12) 0.0188(2) 0.0260(7) Uani 1 1 d . . .
C53 C 0.65319(18) 0.59781(12) -0.06182(19) 0.0270(7) Uani 1 1 d . . .
C54 C 0.73127(18) 0.60250(11) -0.0825(2) 0.0274(7) Uani 1 1 d . . .
H54A H 0.7444 0.6047 -0.1377 0.033 Uiso 1 1 calc R . .
C55 C 0.78983(17) 0.60410(11) -0.02615(19) 0.0258(7) Uani 1 1 d . . .
C56 C 0.76536(17) 0.60229(11) 0.05410(18) 0.0234(7) Uani 1 1 d . . .
C57 C 0.6619(2) 0.64964(15) 0.37081(19) 0.0386(8) Uani 1 1 d . . .
C58 C 0.6965(4) 0.7029(3) 0.3497(5) 0.058(2) Uiso 0.594(6) 1 d P D 7
H58A H 0.7495 0.6979 0.3321 0.088 Uiso 0.594(6) 1 calc PR D 7
H58B H 0.6955 0.7260 0.3970 0.088 Uiso 0.594(6) 1 calc PR D 7
H58C H 0.6668 0.7192 0.3065 0.088 Uiso 0.594(6) 1 calc PR D 7
C59 C 0.7069(4) 0.6260(3) 0.4426(5) 0.063(2) Uiso 0.594(6) 1 d P D 7
H59A H 0.7606 0.6209 0.4272 0.094 Uiso 0.594(6) 1 calc PR D 7
H59B H 0.6845 0.5918 0.4577 0.094 Uiso 0.594(6) 1 calc PR D 7
H59C H 0.7042 0.6504 0.4882 0.094 Uiso 0.594(6) 1 calc PR D 7
C60 C 0.5786(4) 0.6585(3) 0.4009(4) 0.064(2) Uiso 0.594(6) 1 d P D 7
H60A H 0.5632 0.6286 0.4347 0.096 Uiso 0.594(6) 1 calc PR D 7
H60B H 0.5441 0.6611 0.3548 0.096 Uiso 0.594(6) 1 calc PR D 7
H60C H 0.5762 0.6914 0.4320 0.096 Uiso 0.594(6) 1 calc PR D 7
C58' C 0.6244(6) 0.6989(4) 0.3393(7) 0.058(3) Uiso 0.406(6) 1 d P D 8
H58D H 0.6610 0.7186 0.3061 0.088 Uiso 0.406(6) 1 calc PR D 8
H58E H 0.6080 0.7211 0.3843 0.088 Uiso 0.406(6) 1 calc PR D 8
H58F H 0.5799 0.6892 0.3068 0.088 Uiso 0.406(6) 1 calc PR D 8
C59' C 0.7446(6) 0.6641(4) 0.3995(6) 0.059(3) Uiso 0.406(6) 1 d P D 8
H59D H 0.7820 0.6512 0.3603 0.088 Uiso 0.406(6) 1 calc PR D 8
H59E H 0.7544 0.6475 0.4516 0.088 Uiso 0.406(6) 1 calc PR D 8
H59F H 0.7492 0.7027 0.4047 0.088 Uiso 0.406(6) 1 calc PR D 8
C60' C 0.6183(7) 0.6341(5) 0.4437(7) 0.068(4) Uiso 0.406(6) 1 d P D 8
H60D H 0.6514 0.6133 0.4792 0.102 Uiso 0.406(6) 1 calc PR D 8
H60E H 0.5739 0.6128 0.4281 0.102 Uiso 0.406(6) 1 calc PR D 8
H60F H 0.6010 0.6661 0.4718 0.102 Uiso 0.406(6) 1 calc PR D 8
C61 C 0.5866(2) 0.46470(13) 0.2858(2) 0.0418(9) Uani 1 1 d . . .
H61A H 0.5755 0.4645 0.3434 0.063 Uiso 1 1 calc R . .
H61B H 0.6236 0.4366 0.2735 0.063 Uiso 1 1 calc R . .
H61C H 0.5393 0.4584 0.2558 0.063 Uiso 1 1 calc R . .
C62 C 0.63107(19) 0.48480(12) 0.1213(2) 0.0356(8) Uani 1 1 d . . .
H62A H 0.6480 0.4976 0.0688 0.053 Uiso 1 1 calc R . .
H62B H 0.5769 0.4750 0.1186 0.053 Uiso 1 1 calc R . .
H62C H 0.6615 0.4537 0.1366 0.053 Uiso 1 1 calc R . .
C63 C 0.54970(18) 0.58372(13) 0.0391(2) 0.0323(8) Uani 1 1 d . . .
H63A H 0.5440 0.5790 0.0971 0.048 Uiso 1 1 calc R . .
H63B H 0.5296 0.5524 0.0113 0.048 Uiso 1 1 calc R . .
H63C H 0.5212 0.6152 0.0221 0.048 Uiso 1 1 calc R . .
C64 C 0.5939(2) 0.59754(14) -0.12754(19) 0.0357(8) Uani 1 1 d . . .
H64A H 0.5428 0.5937 -0.1039 0.053 Uiso 1 1 calc R . .
H64B H 0.6037 0.5678 -0.1640 0.053 Uiso 1 1 calc R . .
H64C H 0.5965 0.6310 -0.1574 0.053 Uiso 1 1 calc R . .
C65 C 0.87494(18) 0.60370(12) -0.0501(2) 0.0299(8) Uani 1 1 d . . .
C66 C 0.8836(2) 0.59954(15) -0.1418(2) 0.0437(9) Uani 1 1 d . . .
H66A H 0.8606 0.6307 -0.1671 0.065 Uiso 1 1 calc R . .
H66B H 0.8578 0.5674 -0.1608 0.065 Uiso 1 1 calc R . .
H66C H 0.9381 0.5978 -0.1556 0.065 Uiso 1 1 calc R . .
C67 C 0.91270(19) 0.55331(12) -0.0144(2) 0.0360(8) Uani 1 1 d . . .
H67A H 0.9085 0.5541 0.0441 0.054 Uiso 1 1 calc R . .
H67B H 0.9668 0.5522 -0.0298 0.054 Uiso 1 1 calc R . .
H67C H 0.8866 0.5217 -0.0351 0.054 Uiso 1 1 calc R . .
C68 C 0.91806(19) 0.65306(14) -0.0225(2) 0.0467(9) Uani 1 1 d . . .
H68A H 0.8940 0.6847 -0.0456 0.070 Uiso 1 1 calc R . .
H68B H 0.9714 0.6509 -0.0403 0.070 Uiso 1 1 calc R . .
H68C H 0.9165 0.6553 0.0361 0.070 Uiso 1 1 calc R . .
C69 C 0.8671(2) 0.55710(14) 0.3553(2) 0.0394(9) Uani 1 1 d . . .
C70 C 0.9307(2) 0.56419(15) 0.4048(2) 0.0476(10) Uani 1 1 d . . .
H70A H 0.9388 0.5380 0.4449 0.057 Uiso 1 1 calc R . .
C71 C 0.9826(2) 0.60490(16) 0.4016(2) 0.0423(9) Uani 1 1 d . . .
C72 C 0.8163(3) 0.50945(16) 0.3686(3) 0.0655(13) Uani 1 1 d . . .
H72A H 0.7740 0.5101 0.3300 0.098 Uiso 1 1 calc R . .
H72B H 0.7957 0.5104 0.4232 0.098 Uiso 1 1 calc R . .
H72C H 0.8462 0.4769 0.3613 0.098 Uiso 1 1 calc R . .
C73 C 1.0507(2) 0.60427(19) 0.4578(3) 0.0599(12) Uani 1 1 d . . .
H73A H 1.0819 0.6360 0.4489 0.090 Uiso 1 1 calc R . .
H73B H 1.0816 0.5726 0.4476 0.090 Uiso 1 1 calc R . .
H73C H 1.0326 0.6038 0.5134 0.090 Uiso 1 1 calc R . .

loop_
_atom_site_aniso_label
_atom_site_aniso_U_11
_atom_site_aniso_U_22
_atom_site_aniso_U_33
_atom_site_aniso_U_23
_atom_site_aniso_U_13
_atom_site_aniso_U_12
Rh 0.03582(14) 0.02689(11) 0.03199(12) -0.00207(12) -0.00740(12) -0.00040(12)
P1 0.0276(4) 0.0215(4) 0.0306(4) -0.0038(4) -0.0003(3) -0.0035(4)
P2 0.0260(4) 0.0316(4) 0.0312(4) -0.0069(4) -0.0053(4) 0.0039(3)
O1 0.0264(12) 0.0311(12) 0.0369(13) -0.0021(10) -0.0014(10) 0.0039(9)
O2 0.0240(12) 0.0461(14) 0.0308(12) -0.0094(11) -0.0073(10) 0.0086(10)
O3 0.0249(13) 0.0349(12) 0.0354(13) -0.0075(10) 0.0007(10) 0.0013(10)
O4 0.0244(12) 0.0221(10) 0.0360(13) -0.0011(10) 0.0010(10) -0.0024(9)
O5 0.0296(12) 0.0233(10) 0.0360(11) -0.0031(10) 0.0072(9) -0.0023(10)
O6 0.0237(12) 0.0256(11) 0.0321(13) -0.0047(10) -0.0037(10) -0.0020(9)
O7 0.0472(15) 0.0308(12) 0.0399(14) 0.0017(11) -0.0061(12) -0.0035(11)
O8 0.0471(15) 0.0407(15) 0.0419(14) 0.0011(12) -0.0112(12) 0.0033(11)
C1 0.0248(17) 0.0355(16) 0.033(2) -0.0042(14) -0.0045(15) 0.0045(13)
C2 0.0312(18) 0.0389(17) 0.0298(17) -0.0055(16) -0.0034(17) 0.0075(13)
C3 0.033(2) 0.0404(19) 0.040(2) -0.0064(16) -0.0037(16) 0.0088(15)
C4 0.0287(18) 0.044(2) 0.0330(19) 0.0029(17) -0.0031(15) 0.0026(16)
C5 0.0238(18) 0.0428(19) 0.0304(19) -0.0045(16) -0.0015(15) -0.0011(15)
C6 0.0270(18) 0.0333(17) 0.0300(18) -0.0034(15) -0.0039(15) 0.0030(14)
C7 0.0312(19) 0.0348(17) 0.0244(17) -0.0037(14) -0.0018(14) 0.0023(14)
C8 0.0284(19) 0.0429(19) 0.0305(19) -0.0019(16) -0.0007(16) -0.0058(16)
C9 0.031(2) 0.042(2) 0.033(2) -0.0037(17) 0.0014(16) -0.0087(16)
C10 0.052(3) 0.0324(18) 0.0313(19) -0.0063(15) -0.0062(17) 0.0072(16)
C11 0.0336(18) 0.0380(18) 0.0269(17) -0.0042(17) 0.0007(14) 0.0002(17)
C12 0.0245(17) 0.0349(17) 0.0280(18) -0.0090(15) -0.0044(14) -0.0055(14)
C13 0.035(2) 0.045(2) 0.042(2) -0.0159(17) -0.0074(16) 0.0114(16)
C14 0.062(3) 0.064(2) 0.034(2) -0.0092(18) -0.008(2) 0.007(2)
C15 0.046(2) 0.047(2) 0.054(3) -0.015(2) -0.003(2) -0.0057(18)
C16 0.060(3) 0.073(3) 0.064(3) -0.040(2) -0.021(2) 0.032(2)
C17 0.045(2) 0.051(2) 0.046(2) -0.0082(19) -0.0174(19) 0.0150(18)
C18 0.039(2) 0.046(2) 0.039(2) -0.0086(17) -0.0093(17) 0.0037(17)
C19 0.029(2) 0.059(3) 0.077(3) 0.008(2) 0.002(2) -0.0040(18)
C20 0.049(2) 0.049(2) 0.062(3) 0.004(2) -0.001(2) -0.0157(19)
C21 0.039(2) 0.051(2) 0.040(2) -0.0114(18) 0.0047(18) 0.0043(17)
C25 0.0262(18) 0.0228(15) 0.0300(18) -0.0006(14) -0.0001(14) -0.0002(13)
C26 0.0233(18) 0.0372(19) 0.048(2) 0.0043(17) 0.0011(16) -0.0011(15)
C27 0.026(2) 0.0368(19) 0.058(3) 0.0050(18) 0.0089(18) -0.0054(16)
C28 0.037(2) 0.0297(18) 0.041(2) 0.0047(16) 0.0066(17) 0.0013(15)
C29 0.047(2) 0.056(2) 0.042(2) 0.0037(19) 0.0129(19) 0.0076(19)
C32 0.032(2) 0.0330(18) 0.040(2) 0.0028(16) -0.0038(16) 0.0058(15)
C33 0.0304(18) 0.0204(14) 0.0367(19) 0.0008(13) -0.0008(16) -0.0006(14)
C34 0.0217(16) 0.0204(14) 0.0393(18) 0.0009(12) 0.0013(16) -0.0011(14)
C35 0.0245(17) 0.0262(16) 0.0307(18) -0.0003(14) -0.0023(14) 0.0014(14)
C36 0.0258(17) 0.0216(16) 0.0368(18) 0.0021(14) -0.0035(14) -0.0001(13)
C37 0.039(2) 0.0235(17) 0.043(2) 0.0010(15) -0.0021(17) -0.0008(15)
C40 0.045(2) 0.0316(19) 0.077(3) 0.001(2) 0.012(2) 0.0148(17)
C41 0.035(2) 0.0294(16) 0.040(2) -0.0016(15) 0.0020(17) 0.0057(15)
C42 0.0269(19) 0.0389(19) 0.061(3) 0.0049(18) 0.0075(18) 0.0116(15)
C43 0.0283(19) 0.0299(17) 0.044(2) 0.0045(16) -0.0004(16) 0.0000(14)
C44 0.0238(17) 0.0215(15) 0.0342(19) 0.0020(14) -0.0038(14) 0.0015(13)
C45 0.0250(17) 0.0241(14) 0.0300(19) -0.0014(14) 0.0032(15) -0.0003(12)
C46 0.0296(19) 0.0328(18) 0.039(2) -0.0014(16) -0.0009(16) -0.0012(15)
C47 0.036(2) 0.046(2) 0.0277(18) 0.0094(16) 0.0052(15) -0.0005(16)
C48 0.0270(18) 0.0336(16) 0.0373(18) 0.0078(16) -0.0030(15) -0.0051(13)
C49 0.0203(17) 0.0276(16) 0.0314(18) -0.0022(14) -0.0013(14) 0.0020(13)
C50 0.0219(17) 0.0259(16) 0.0304(18) -0.0005(14) 0.0000(14) -0.0008(13)
C51 0.0263(17) 0.0177(14) 0.0258(17) -0.0042(13) 0.0005(14) 0.0000(12)
C52 0.0256(17) 0.0196(15) 0.0327(19) -0.0032(14) -0.0008(15) -0.0002(13)
C53 0.0240(17) 0.0263(16) 0.0307(18) -0.0055(14) -0.0023(14) 0.0042(13)
C54 0.0282(18) 0.0254(16) 0.0287(18) -0.0010(14) 0.0023(15) 0.0032(14)
C55 0.0255(17) 0.0202(15) 0.0317(19) -0.0045(13) 0.0007(14) 0.0048(13)
C56 0.0259(17) 0.0206(15) 0.0237(17) -0.0052(13) -0.0050(14) -0.0009(13)
C57 0.042(2) 0.049(2) 0.0246(17) -0.0050(17) 0.0057(15) -0.0021(18)
C61 0.039(2) 0.0392(18) 0.047(2) 0.0095(16) 0.0050(17) -0.0012(16)
C62 0.0344(19) 0.0241(16) 0.048(2) 0.0000(15) -0.0068(16) -0.0019(14)
C63 0.0275(19) 0.0356(18) 0.034(2) 0.0004(15) -0.0037(16) 0.0009(15)
C64 0.0285(18) 0.0467(19) 0.0318(18) -0.0028(15) -0.0043(17) 0.0031(17)
C65 0.0255(18) 0.0278(16) 0.0362(19) -0.0040(15) 0.0037(14) -0.0008(13)
C66 0.034(2) 0.059(2) 0.037(2) 0.0034(18) 0.0081(17) 0.0046(18)
C67 0.030(2) 0.0345(17) 0.043(2) 0.0004(15) 0.0016(17) 0.0017(15)
C68 0.034(2) 0.0391(19) 0.067(2) -0.003(2) 0.0131(17) -0.0040(17)
C69 0.049(2) 0.0315(18) 0.037(2) 0.0017(17) 0.0041(19) 0.0050(16)
C70 0.053(3) 0.047(2) 0.042(2) 0.0104(19) 0.003(2) 0.0091(19)
C71 0.043(2) 0.054(2) 0.030(2) 0.0008(18) -0.0006(17) 0.0086(19)
C72 0.073(3) 0.045(2) 0.078(3) 0.019(2) -0.014(3) -0.010(2)
C73 0.050(3) 0.078(3) 0.051(3) 0.015(2) -0.016(2) -0.001(2)

loop_
_atom_type_symbol
_atom_type_description
_atom_type_scat_dispersion_real
_atom_type_scat_dispersion_imag
_atom_type_scat_source
C C 0.0033 0.0016 'International Tables Vol C Tables 4.2.6.8 and 6.1.1.4'
H H 0.0000 0.0000 'International Tables Vol C Tables 4.2.6.8 and 6.1.1.4'
O O 0.0106 0.0060 'International Tables Vol C Tables 4.2.6.8 and 6.1.1.4'
P P 0.1023 0.0942 'International Tables Vol C Tables 4.2.6.8 and 6.1.1.4'
Rh Rh -1.1178 0.9187 'International Tables Vol C Tables 4.2.6.8 and 6.1.1.4'

loop_
_geom_angle_atom_site_label_1
_geom_angle_atom_site_label_2
_geom_angle_atom_site_label_3
_geom_angle
O8 Rh O7 89.32(9)
O8 Rh P1 175.11(7)
O7 Rh P1 85.86(7)
O8 Rh P2 84.05(7)
O7 Rh P2 172.60(7)
P1 Rh P2 100.71(3)
O4 P1 O6 100.02(11)
O4 P1 O5 98.11(11)
O6 P1 O5 103.09(11)
O4 P1 Rh 126.22(8)
O6 P1 Rh 109.00(9)
O5 P1 Rh 117.11(9)
O3 P2 O1 100.44(12)
O3 P2 O2 103.93(11)
O1 P2 O2 96.93(12)
O3 P2 Rh 107.42(9)
O1 P2 Rh 129.02(9)
O2 P2 Rh 115.88(9)
C25 O1 P2 128.79(19)
C1 O2 P2 122.3(2)
C12 O3 P2 123.1(2)
C44 O4 P1 127.6(2)
C45 O5 P1 123.58(19)
C56 O6 P1 119.96(18)
C69 O7 Rh 125.1(2)
C71 O8 Rh 126.2(2)
C6 C1 O2 116.3(3)
C6 C1 C2 124.2(3)
O2 C1 C2 119.4(3)
C3 C2 C1 114.1(3)
C3 C2 C13 120.0(3)
C1 C2 C13 125.8(3)
C4 C3 C2 124.0(3)
C4 C3 H3A 118.0
C2 C3 H3A 118.0
C5 C4 C3 119.0(3)
C5 C4 C17 121.9(3)
C3 C4 C17 119.1(3)
C4 C5 C6 119.3(3)
C4 C5 C18 118.3(3)
C6 C5 C18 122.3(3)
C1 C6 C5 118.5(3)
C1 C6 C7 121.8(3)
C5 C6 C7 119.5(3)
C12 C7 C8 118.0(3)
C12 C7 C6 121.1(3)
C8 C7 C6 120.8(3)
C9 C8 C7 118.7(3)
C9 C8 C19 119.8(3)
C7 C8 C19 121.5(3)
C10 C9 C8 120.8(3)
C10 C9 C20 118.6(3)
C8 C9 C20 120.6(3)
C9 C10 C11 123.3(3)
C9 C10 H10A 118.4
C11 C10 H10A 118.4
C12 C11 C10 114.5(3)
C12 C11 C21 125.4(3)
C10 C11 C21 120.0(3)
C11 C12 C7 124.1(3)
C11 C12 O3 118.5(3)
C7 C12 O3 117.2(3)
C16 C13 C15 107.6(3)
C16 C13 C2 111.2(3)
C15 C13 C2 110.7(3)
C16 C13 C14 105.4(3)
C15 C13 C14 109.6(3)
C2 C13 C14 112.1(3)
C13 C14 H14A 109.5
C13 C14 H14B 109.5
H14A C14 H14B 109.5
C13 C14 H14C 109.5
H14A C14 H14C 109.5
H14B C14 H14C 109.5
C13 C15 H15A 109.5
C13 C15 H15B 109.5
H15A C15 H15B 109.5
C13 C15 H15C 109.5
H15A C15 H15C 109.5
H15B C15 H15C 109.5
C13 C16 H16A 109.5
C13 C16 H16B 109.5
H16A C16 H16B 109.5
C13 C16 H16C 109.5
H16A C16 H16C 109.5
H16B C16 H16C 109.5
C4 C17 H17A 109.5
C4 C17 H17B 109.5
H17A C17 H17B 109.5
C4 C17 H17C 109.5
H17A C17 H17C 109.5
H17B C17 H17C 109.5
C5 C18 H18A 109.5
C5 C18 H18B 109.5
H18A C18 H18B 109.5
C5 C18 H18C 109.5
H18A C18 H18C 109.5
H18B C18 H18C 109.5
C8 C19 H19A 109.5
C8 C19 H19B 109.5
H19A C19 H19B 109.5
C8 C19 H19C 109.5
H19A C19 H19C 109.5
H19B C19 H19C 109.5
C9 C20 H20A 109.5
C9 C20 H20B 109.5
H20A C20 H20B 109.5
C9 C20 H20C 109.5
H20A C20 H20C 109.5
H20B C20 H20C 109.5
C22 C21 C23' 94.0(10)
C22 C21 C23 114.2(8)
C23' C21 C23 25.0(5)
C22 C21 C24 89.1(9)
C23' C21 C24 127.6(6)
C23 C21 C24 110.7(4)
C22 C21 C11 115.5(8)
C23' C21 C11 112.9(6)
C23 C21 C11 112.7(4)
C24 C21 C11 112.5(3)
C22 C21 C24' 124.7(13)
C23' C21 C24' 106.7(8)
C23 C21 C24' 82.7(7)
C24 C21 C24' 38.0(7)
C11 C21 C24' 102.6(7)
C22 C21 C22' 19.6(9)
C23' C21 C22' 83.4(7)
C23 C21 C22' 107.1(5)
C24 C21 C22' 108.6(5)
C11 C21 C22' 104.9(4)
C24' C21 C22' 144.0(9)
C21 C22 H22A 109.5
C21 C22 H22B 109.5
H22A C22 H22B 109.5
C21 C22 H22C 109.5
H22A C22 H22C 109.5
H22B C22 H22C 109.5
C21 C23 H23A 109.5
C21 C23 H23B 109.5
H23A C23 H23B 109.5
C21 C23 H23C 109.5
H23A C23 H23C 109.5
H23B C23 H23C 109.5
C21 C24 H24A 109.5
C21 C24 H24B 109.5
H24A C24 H24B 109.5
C21 C24 H24C 109.5
H24A C24 H24C 109.5
H24B C24 H24C 109.5
C21 C22' H22D 109.5
C21 C22' H22E 109.5
H22D C22' H22E 109.5
C21 C22' H22F 109.5
H22D C22' H22F 109.5
H22E C22' H22F 109.5
C21 C23' H23D 109.5
C21 C23' H23E 109.5
H23D C23' H23E 109.5
C21 C23' H23F 109.5
H23D C23' H23F 109.5
H23E C23' H23F 109.5
C21 C24' H24D 109.5
C21 C24' H24E 109.5
H24D C24' H24E 109.5
C21 C24' H24F 109.5
H24D C24' H24F 109.5
H24E C24' H24F 109.5
C26 C25 C34 121.6(3)
C26 C25 O1 121.5(3)
C34 C25 O1 116.7(3)
C25 C26 C27 118.4(3)
C25 C26 H26A 120.8
C27 C26 H26A 120.8
C26 C27 C28 121.8(3)
C26 C27 H27A 119.1
C28 C27 H27A 119.1
C27 C28 C33 119.2(3)
C27 C28 C29 119.4(3)
C33 C28 C29 121.4(3)
C30 C29 C28 110.5(5)
C30 C29 C30' 35.8(4)
C28 C29 C30' 113.0(4)
C30 C29 H29A 109.6
C28 C29 H29A 109.6
C30' C29 H29A 132.9
C30 C29 H29B 109.6
C28 C29 H29B 109.6
C30' C29 H29B 75.6
H29A C29 H29B 108.1
C30 C29 H29C 136.0
C28 C29 H29C 108.7
C30' C29 H29C 108.9
H29A C29 H29C 74.4
H29B C29 H29C 36.7
C30 C29 H29D 77.2
C28 C29 H29D 109.2
C30' C29 H29D 109.1
H29A C29 H29D 35.5
H29B C29 H29D 134.7
H29C C29 H29D 107.7
C29 C30 C31 108.4(8)
C29 C30 H30A 110.0
C31 C30 H30A 110.0
C29 C30 H30B 110.0
C31 C30 H30B 110.0
H30A C30 H30B 108.4
C32 C31 C30 110.1(8)
C32 C31 H31A 109.6
C30 C31 H31A 109.6
C32 C31 H31B 109.6
C30 C31 H31B 109.6
H31A C31 H31B 108.2
C31' C30' C29 109.0(6)
C31' C30' H30C 109.9
C29 C30' H30C 109.9
C31' C30' H30D 109.9
C29 C30' H30D 109.9
H30C C30' H30D 108.3
C30' C31' C32 110.6(6)
C30' C31' H31C 109.5
C32 C31' H31C 109.5
C30' C31' H31D 109.5
C32 C31' H31D 109.5
H31C C31' H31D 108.1
C31 C32 C33 114.3(5)
C31 C32 C31' 24.6(4)
C33 C32 C31' 114.2(4)
C31 C32 H32A 108.7
C33 C32 H32A 108.7
C31' C32 H32A 127.3
C31 C32 H32B 108.7
C33 C32 H32B 108.7
C31' C32 H32B 86.4
H32A C32 H32B 107.6
C31 C32 H32C 127.4
C33 C32 H32C 108.5
C31' C32 H32C 108.9
H32A C32 H32C 83.9
H32B C32 H32C 25.7
C31 C32 H32D 86.1
C33 C32 H32D 108.9
C31' C32 H32D 108.5
H32A C32 H32D 25.7
H32B C32 H32D 128.4
H32C C32 H32D 107.6
C34 C33 C28 118.5(3)
C34 C33 C32 120.7(3)
C28 C33 C32 120.7(3)
C25 C34 C33 120.3(3)
C25 C34 C35 119.3(3)
C33 C34 C35 120.3(3)
C44 C35 C36 119.6(3)
C44 C35 C34 120.7(3)
C36 C35 C34 119.6(3)
C41 C36 C35 119.8(3)
C41 C36 C37 120.6(3)
C35 C36 C37 119.6(3)
C38' C37 C36 114.1(3)
C38' C37 C38 21.6(8)
C36 C37 C38 106.6(8)
C38' C37 H37A 121.9
C36 C37 H37A 110.4
C38 C37 H37A 110.4
C38' C37 H37B 88.9
C36 C37 H37B 110.4
C38 C37 H37B 110.4
H37A C37 H37B 108.6
C38' C37 H37C 109.7
C36 C37 H37C 108.4
C38 C37 H37C 130.4
H37A C37 H37C 88.9
H37B C37 H37C 23.0
C38' C37 H37D 107.7
C36 C37 H37D 109.1
C38 C37 H37D 92.6
H37A C37 H37D 19.9
H37B C37 H37D 125.2
H37C C37 H37D 107.6
C39 C38 C37 123.2(18)
C39 C38 H38A 106.5
C37 C38 H38A 106.5
C39 C38 H38D 106.5
C37 C38 H38D 106.5
H38A C38 H38D 106.5
C38 C39 C40 110(2)
C38 C39 H39A 109.6
C40 C39 H39A 109.6
C38 C39 H39D 109.6
C40 C39 H39D 109.6
H39A C39 H39D 108.1
C38 C39 H40C 141.8
C40 C39 H40C 40.6
H39A C39 H40C 105.0
H39D C39 H40C 73.4
C37 C38' C39' 109.6(5)
C37 C38' H38B 109.8
C39' C38' H38B 109.8
C37 C38' H38C 109.8
C39' C38' H38C 109.8
H38B C38' H38C 108.2
C40 C39' C38' 109.1(4)
C40 C39' H39B 109.9
C38' C39' H39B 109.9
C40 C39' H39C 109.9
C38' C39' H39C 109.9
H39B C39' H39C 108.3
C39 C40 C41 116.3(10)
C39 C40 C39' 33.6(12)
C41 C40 C39' 112.2(3)
C39 C40 H40A 108.2
C41 C40 H40A 108.2
C39' C40 H40A 79.0
C39 C40 H40B 108.2
C41 C40 H40B 108.2
C39' C40 H40B 134.5
H40A C40 H40B 107.4
C39 C40 H40C 75.1
C41 C40 H40C 109.3
C39' C40 H40C 107.6
H40A C40 H40C 135.4
H40B C40 H40C 37.3
C39 C40 H40D 130.1
C41 C40 H40D 109.4
C39' C40 H40D 110.3
H40A C40 H40D 35.4
H40B C40 H40D 73.7
H40C C40 H40D 108.0
C36 C41 C42 118.9(3)
C36 C41 C40 122.5(3)
C42 C41 C40 118.6(3)
C43 C42 C41 121.2(3)
C43 C42 H42A 119.4
C41 C42 H42A 119.4
C44 C43 C42 119.5(3)
C44 C43 H43A 120.3
C42 C43 H43A 120.3
C43 C44 C35 120.6(3)
C43 C44 O4 122.1(3)
C35 C44 O4 117.0(3)
C50 C45 C46 123.9(3)
C50 C45 O5 115.8(3)
C46 C45 O5 120.3(3)
C45 C46 C47 113.7(3)
C45 C46 C57 126.8(3)
C47 C46 C57 119.4(3)
C48 C47 C46 124.8(3)
C48 C47 H47A 117.6
C46 C47 H47A 117.6
C47 C48 C49 119.5(3)
C47 C48 C61 120.4(3)
C49 C48 C61 120.1(3)
C50 C49 C48 118.4(3)
C50 C49 C62 122.5(3)
C48 C49 C62 119.2(3)
C45 C50 C49 119.2(3)
C45 C50 C51 120.9(3)
C49 C50 C51 120.0(3)
C52 C51 C56 117.9(3)
C52 C51 C50 121.8(3)
C56 C51 C50 120.3(3)
C51 C52 C53 120.1(3)
C51 C52 C63 121.9(3)
C53 C52 C63 118.0(3)
C52 C53 C54 119.0(3)
C52 C53 C64 121.9(3)
C54 C53 C64 119.1(3)
C55 C54 C53 123.2(3)
C55 C54 H54A 118.4
C53 C54 H54A 118.4
C54 C55 C56 114.8(3)
C54 C55 C65 122.4(3)
C56 C55 C65 122.7(3)
C51 C56 C55 124.1(3)
C51 C56 O6 117.3(3)
C55 C56 O6 118.6(3)
C60' C57 C58' 106.3(7)
C60' C57 C58 128.9(6)
C58' C57 C58 50.1(5)
C60' C57 C59 61.8(6)
C58' C57 C59 144.1(6)
C58 C57 C59 108.5(5)
C60' C57 C46 114.1(5)
C58' C57 C46 107.9(5)
C58 C57 C46 116.4(4)
C59 C57 C46 107.7(4)
C60' C57 C60 45.2(5)
C58' C57 C60 65.5(5)
C58 C57 C60 108.7(5)
C59 C57 C60 106.3(4)
C46 C57 C60 108.7(4)
C60' C57 C59' 106.5(6)
C58' C57 C59' 108.5(6)
C58 C57 C59' 59.8(5)
C59 C57 C59' 52.1(5)
C46 C57 C59' 113.2(5)
C60 C57 C59' 137.0(5)
C57 C58 H58A 109.5
C57 C58 H58B 109.5
H58A C58 H58B 109.5
C57 C58 H58C 109.5
H58A C58 H58C 109.5
H58B C58 H58C 109.5
C57 C59 H59A 109.5
C57 C59 H59B 109.5
H59A C59 H59B 109.5
C57 C59 H59C 109.5
H59A C59 H59C 109.5
H59B C59 H59C 109.5
C57 C60 H60A 109.5
C57 C60 H60B 109.5
H60A C60 H60B 109.5
C57 C60 H60C 109.5
H60A C60 H60C 109.5
H60B C60 H60C 109.5
C57 C58' H58D 109.5
C57 C58' H58E 109.5
H58D C58' H58E 109.5
C57 C58' H58F 109.5
H58D C58' H58F 109.5
H58E C58' H58F 109.5
C57 C59' H59D 109.5
C57 C59' H59E 109.5
H59D C59' H59E 109.5
C57 C59' H59F 109.5
H59D C59' H59F 109.5
H59E C59' H59F 109.5
C57 C60' H60D 109.5
C57 C60' H60E 109.5
H60D C60' H60E 109.5
C57 C60' H60F 109.5
H60D C60' H60F 109.5
H60E C60' H60F 109.5
C48 C61 H61A 109.5
C48 C61 H61B 109.5
H61A C61 H61B 109.5
C48 C61 H61C 109.5
H61A C61 H61C 109.5
H61B C61 H61C 109.5
C49 C62 H62A 109.5
C49 C62 H62B 109.5
H62A C62 H62B 109.5
C49 C62 H62C 109.5
H62A C62 H62C 109.5
H62B C62 H62C 109.5
C52 C63 H63A 109.5
C52 C63 H63B 109.5
H63A C63 H63B 109.5
C52 C63 H63C 109.5
H63A C63 H63C 109.5
H63B C63 H63C 109.5
C53 C64 H64A 109.5
C53 C64 H64B 109.5
H64A C64 H64B 109.5
C53 C64 H64C 109.5
H64A C64 H64C 109.5
H64B C64 H64C 109.5
C68 C65 C55 113.2(3)
C68 C65 C66 107.8(3)
C55 C65 C66 110.7(3)
C68 C65 C67 110.0(3)
C55 C65 C67 108.5(3)
C66 C65 C67 106.5(3)
C65 C66 H66A 109.5
C65 C66 H66B 109.5
H66A C66 H66B 109.5
C65 C66 H66C 109.5
H66A C66 H66C 109.5
H66B C66 H66C 109.5
C65 C67 H67A 109.5
C65 C67 H67B 109.5
H67A C67 H67B 109.5
C65 C67 H67C 109.5
H67A C67 H67C 109.5
H67B C67 H67C 109.5
C65 C68 H68A 109.5
C65 C68 H68B 109.5
H68A C68 H68B 109.5
C65 C68 H68C 109.5
H68A C68 H68C 109.5
H68B C68 H68C 109.5
O7 C69 C70 126.8(3)
O7 C69 C72 114.4(3)
C70 C69 C72 118.9(3)
C71 C70 C69 126.9(4)
C71 C70 H70A 116.6
C69 C70 H70A 116.6
O8 C71 C70 125.6(4)
O8 C71 C73 115.2(3)
C70 C71 C73 119.2(4)
C69 C72 H72A 109.5
C69 C72 H72B 109.5
H72A C72 H72B 109.5
C69 C72 H72C 109.5
H72A C72 H72C 109.5
H72B C72 H72C 109.5
C71 C73 H73A 109.5
C71 C73 H73B 109.5
H73A C73 H73B 109.5
C71 C73 H73C 109.5
H73A C73 H73C 109.5
H73B C73 H73C 109.5

loop_
_geom_bond_atom_site_label_1
_geom_bond_atom_site_label_2
_geom_bond_distance
Rh O8 2.056(2)
Rh O7 2.069(2)
Rh P1 2.1563(8)
Rh P2 2.1576(9)
P1 O4 1.605(2)
P1 O6 1.615(2)
P1 O5 1.627(2)
P2 O3 1.602(2)
P2 O1 1.610(2)
P2 O2 1.630(2)
O1 C25 1.404(4)
O2 C1 1.399(3)
O3 C12 1.410(4)
O4 C44 1.410(3)
O5 C45 1.415(3)
O6 C56 1.416(4)
O7 C69 1.257(4)
O8 C71 1.271(4)
C1 C6 1.383(4)
C1 C2 1.404(4)
C2 C3 1.398(4)
C2 C13 1.539(5)
C3 C4 1.396(5)
C3 H3A 0.9500
C4 C5 1.393(5)
C4 C17 1.506(5)
C5 C6 1.409(4)
C5 C18 1.514(5)
C6 C7 1.504(4)
C7 C12 1.400(4)
C7 C8 1.414(4)
C8 C9 1.384(5)
C8 C19 1.507(5)
C9 C10 1.379(5)
C9 C20 1.537(5)
C10 C11 1.399(5)
C10 H10A 0.9500
C11 C12 1.398(5)
C11 C21 1.554(5)
C13 C16 1.527(5)
C13 C15 1.534(5)
C13 C14 1.544(5)
C14 H14A 0.9800
C14 H14B 0.9800
C14 H14C 0.9800
C15 H15A 0.9800
C15 H15B 0.9800
C15 H15C 0.9800
C16 H16A 0.9800
C16 H16B 0.9800
C16 H16C 0.9800
C17 H17A 0.9800
C17 H17B 0.9800
C17 H17C 0.9800
C18 H18A 0.9800
C18 H18B 0.9800
C18 H18C 0.9800
C19 H19A 0.9800
C19 H19B 0.9800
C19 H19C 0.9800
C20 H20A 0.9800
C20 H20B 0.9800
C20 H20C 0.9800
C21 C22 1.487(17)
C21 C23' 1.506(12)
C21 C23 1.507(8)
C21 C24 1.515(7)
C21 C24' 1.610(17)
C21 C22' 1.627(9)
C22 H22A 0.9800
C22 H22B 0.9800
C22 H22C 0.9800
C23 H23A 0.9800
C23 H23B 0.9800
C23 H23C 0.9800
C24 H24A 0.9800
C24 H24B 0.9800
C24 H24C 0.9800
C22' H22D 0.9800
C22' H22E 0.9800
C22' H22F 0.9800
C23' H23D 0.9800
C23' H23E 0.9800
C23' H23F 0.9800
C24' H24D 0.9800
C24' H24E 0.9800
C24' H24F 0.9800
C25 C26 1.375(4)
C25 C34 1.381(4)
C26 C27 1.386(5)
C26 H26A 0.9500
C27 C28 1.391(5)
C27 H27A 0.9500
C28 C33 1.411(5)
C28 C29 1.520(5)
C29 C30 1.508(10)
C29 C30' 1.570(7)
C29 H29A 0.9900
C29 H29B 0.9900
C29 H29C 0.9901
C29 H29D 0.9900
C30 C31 1.546(16)
C30 H30A 0.9900
C30 H30B 0.9900
C31 C32 1.458(10)
C31 H31A 0.9900
C31 H31B 0.9900
C30' C31' 1.481(11)
C30' H30C 0.9900
C30' H30D 0.9900
C31' C32 1.555(8)
C31' H31C 0.9900
C31' H31D 0.9900
C32 C33 1.503(5)
C32 H32A 0.9900
C32 H32B 0.9900
C32 H32C 0.9900
C32 H32D 0.9900
C33 C34 1.401(4)
C34 C35 1.512(4)
C35 C44 1.383(4)
C35 C36 1.407(4)
C36 C41 1.383(4)
C36 C37 1.525(4)
C37 C38' 1.492(6)
C37 C38 1.60(2)
C37 H37A 0.9900
C37 H37B 0.9900
C37 H37C 0.9900
C37 H37D 0.9899
C38 C39 1.37(3)
C38 H38A 0.9900
C38 H38D 0.9900
C39 C40 1.37(2)
C39 H39A 0.9900
C39 H39D 0.9900
C39 H40C 1.4705
C38' C39' 1.543(9)
C38' H38B 0.9900
C38' H38C 0.9900
C39' C40 1.542(6)
C39' H39B 0.9900
C39' H39C 0.9900
C40 C41 1.522(4)
C40 H40A 0.9900
C40 H40B 0.9900
C40 H40C 0.9901
C40 H40D 0.9902
C41 C42 1.398(5)
C42 C43 1.379(4)
C42 H42A 0.9500
C43 C44 1.374(4)
C43 H43A 0.9500
C45 C50 1.392(4)
C45 C46 1.392(5)
C46 C47 1.397(5)
C46 C57 1.551(5)
C47 C48 1.368(5)
C47 H47A 0.9500
C48 C49 1.396(5)
C48 C61 1.529(4)
C49 C50 1.396(4)
C49 C62 1.508(4)
C50 C51 1.504(4)
C51 C52 1.396(4)
C51 C56 1.402(4)
C52 C53 1.400(5)
C52 C63 1.512(4)
C53 C54 1.412(4)
C53 C64 1.509(4)
C54 C55 1.391(4)
C54 H54A 0.9500
C55 C56 1.406(4)
C55 C65 1.540(4)
C57 C60' 1.487(11)
C57 C58' 1.499(10)
C57 C58 1.513(8)
C57 C59 1.551(8)
C57 C60 1.555(7)
C57 C59' 1.565(10)
C58 H58A 0.9800
C58 H58B 0.9800
C58 H58C 0.9800
C59 H59A 0.9800
C59 H59B 0.9800
C59 H59C 0.9800
C60 H60A 0.9800
C60 H60B 0.9800
C60 H60C 0.9800
C58' H58D 0.9800
C58' H58E 0.9800
C58' H58F 0.9800
C59' H59D 0.9800
C59' H59E 0.9800
C59' H59F 0.9800
C60' H60D 0.9800
C60' H60E 0.9800
C60' H60F 0.9800
C61 H61A 0.9800
C61 H61B 0.9800
C61 H61C 0.9800
C62 H62A 0.9800
C62 H62B 0.9800
C62 H62C 0.9800
C63 H63A 0.9800
C63 H63B 0.9800
C63 H63C 0.9800
C64 H64A 0.9800
C64 H64B 0.9800
C64 H64C 0.9800
C65 C68 1.526(5)
C65 C66 1.541(5)
C65 C67 1.550(4)
C66 H66A 0.9800
C66 H66B 0.9800
C66 H66C 0.9800
C67 H67A 0.9800
C67 H67B 0.9800
C67 H67C 0.9800
C68 H68A 0.9800
C68 H68B 0.9800
C68 H68C 0.9800
C69 C70 1.396(5)
C69 C72 1.510(5)
C70 C71 1.371(5)
C70 H70A 0.9500
C71 C73 1.515(5)
C72 H72A 0.9800
C72 H72B 0.9800
C72 H72C 0.9800
C73 H73A 0.9800
C73 H73B 0.9800
C73 H73C 0.9800
